data_4024719
loop_
_publ_author_name
'Yunhui Lang'
'Fabio E. S. Souza'
'Xinshe Xu'
'Nicholas J. Taylor'
'Abdeljalil Assoud'
'Russell Rodrigo'

_publ_section_title
;
Pentacyclic Furanosteroids: The Synthesis of Potential Kinase Inhibitors
Related to Viridin and Wortmannolone
;
_journal_name_full 'Journal of Organic Chemistry'
_journal_page_first 5429
_journal_page_last 5439
_journal_paper_doi 10.1021/jo900922q
_journal_volume 74
_journal_year 2009
_chemical_absolute_configuration ad
_chemical_formula_sum 'C23 H28 O4 Si'
_chemical_formula_weight 396.54
_chemical_name_systematic
; 
 ? 
;
_space_group_IT_number 19
_symmetry_cell_setting orthorhombic
_symmetry_space_group_name_Hall 'P 2ac 2ab'
_symmetry_space_group_name_H-M 'P 21 21 21'
_atom_sites_solution_hydrogens geom
_atom_sites_solution_primary direct
_atom_sites_solution_secondary difmap
_audit_creation_method SHELXL-97
_cell_angle_alpha 90.00
_cell_angle_beta 90.00
_cell_angle_gamma 90.00
_cell_formula_units_Z 4
_cell_length_a 9.1222(5)
_cell_length_b 14.0046(8)
_cell_length_c 16.0182(9)
_cell_measurement_reflns_used 5121
_cell_measurement_temperature 200(1)
_cell_measurement_theta_max 30.00
_cell_measurement_theta_min 2.57
_cell_volume 2046.4(2)
_computing_cell_refinement SAINT
_computing_data_collection SMART
_computing_data_reduction SAINT
_computing_molecular_graphics SHELXTL
_computing_publication_material SHELXTL
_computing_structure_refinement SHELXTL
_computing_structure_solution SHELXTL
_diffrn_ambient_temperature 200(1)
_diffrn_measured_fraction_theta_full 0.999
_diffrn_measured_fraction_theta_max 0.999
_diffrn_measurement_device_type 'Bruker APEX'
_diffrn_measurement_method Omega
_diffrn_radiation_monochromator graphite
_diffrn_radiation_source 'fine-focus sealed tube'
_diffrn_radiation_type MoK\a
_diffrn_radiation_wavelength 0.71073
_diffrn_reflns_av_R_equivalents 0.0334
_diffrn_reflns_av_sigmaI/netI 0.0359
_diffrn_reflns_limit_h_max 12
_diffrn_reflns_limit_h_min -12
_diffrn_reflns_limit_k_max 18
_diffrn_reflns_limit_k_min -18
_diffrn_reflns_limit_l_max 19
_diffrn_reflns_limit_l_min -21
_diffrn_reflns_number 15182
_diffrn_reflns_theta_full 28.28
_diffrn_reflns_theta_max 28.28
_diffrn_reflns_theta_min 1.93
_exptl_absorpt_coefficient_mu 0.141
_exptl_absorpt_correction_type none
_exptl_crystal_colour 'Pale yellow'
_exptl_crystal_density_diffrn 1.287
_exptl_crystal_density_method 'not measured'
_exptl_crystal_description Polyhedron
_exptl_crystal_F_000 848
_exptl_crystal_size_max 0.32
_exptl_crystal_size_mid 0.26
_exptl_crystal_size_min 0.20
_refine_diff_density_max 0.430
_refine_diff_density_min -0.255
_refine_diff_density_rms 0.052
_refine_ls_abs_structure_details 'Flack H D (1983), Acta Cryst. A39, 876-881'
_refine_ls_abs_structure_Flack 0.05(9)
_refine_ls_extinction_coef 0.0030(7)
_refine_ls_extinction_expression Fc^*^=kFc[1+0.001xFc^2^\l^3^/sin(2\q)]^-1/4^
_refine_ls_extinction_method SHELXL
_refine_ls_goodness_of_fit_ref 1.664
_refine_ls_hydrogen_treatment constr
_refine_ls_matrix_type full
_refine_ls_number_parameters 259
_refine_ls_number_reflns 5090
_refine_ls_number_restraints 0
_refine_ls_restrained_S_all 1.664
_refine_ls_R_factor_all 0.0432
_refine_ls_R_factor_gt 0.0393
_refine_ls_shift/su_max 0.001
_refine_ls_shift/su_mean 0.000
_refine_ls_structure_factor_coef Fsqd
_refine_ls_weighting_details 'calc w=1/[\s^2^(Fo^2^)+(0.0100P)^2^+0.0000P] where P=(Fo^2^+2Fc^2^)/3'
_refine_ls_weighting_scheme calc
_refine_ls_wR_factor_gt 0.0669
_refine_ls_wR_factor_ref 0.0674
_reflns_number_gt 4622
_reflns_number_total 5090
_reflns_threshold_expression >2sigma(I)
_cod_data_source_file jo900922q_si_003.cif
_cod_data_source_block rr1279m
_cod_depositor_comments
;
The following automatic conversions were performed:
'_symmetry_cell_setting' value 'Orthorhombic' changed to 'orthorhombic'
according to '/home/saulius/struct/CIF-dictionaries/cif_core.dic'
dictionary named 'cif_core.dic' version 2.4.1 from
2010-06-29.

'_exptl_absorpt_correction_type' value 'None' changed to
'none' according to '/home/saulius/struct/CIF-dictionaries/cif_core.dic'
dictionary named 'cif_core.dic' version 2.4.1 from 2010-06-29.

Automatic conversion script
Id: cif_fix_enum 1527 2010-12-29 10:47:43Z saulius 
;
_cod_original_sg_symbol_H-M P2_12_12_1
_cod_database_code 4024719

loop_
_symmetry_equiv_pos_as_xyz
'x, y, z'
'-x+1/2, -y, z+1/2'
'-x, y+1/2, -z+1/2'
'x+1/2, -y+1/2, -z'

loop_
_atom_site_label
_atom_site_type_symbol
_atom_site_fract_x
_atom_site_fract_y
_atom_site_fract_z
_atom_site_U_iso_or_equiv
_atom_site_adp_type
_atom_site_occupancy
_atom_site_symmetry_multiplicity
_atom_site_calc_flag
_atom_site_refinement_flags
_atom_site_disorder_assembly
_atom_site_disorder_group
C1 C 0.32411(16) 0.38318(11) 0.18027(9) 0.0303(4) Uani 1 1 d . . .
H1 H 0.3581 0.4508 0.1746 0.036 Uiso 1 1 calc R . .
C2 C 0.18077(18) 0.38227(12) 0.13445(10) 0.0403(4) Uani 1 1 d . . .
H2 H 0.1748 0.4160 0.0831 0.048 Uiso 1 1 calc R . .
C3 C 0.06233(18) 0.33754(12) 0.16109(10) 0.0418(4) Uani 1 1 d . . .
H3 H -0.0218 0.3393 0.1262 0.050 Uiso 1 1 calc R . .
C3A C 0.04946(17) 0.28422(12) 0.24175(10) 0.0374(4) Uani 1 1 d . . .
H3A H -0.0399 0.3066 0.2722 0.045 Uiso 1 1 calc R . .
C4 C 0.03865(18) 0.17585(13) 0.22751(11) 0.0435(4) Uani 1 1 d . . .
H4X H -0.0267 0.1461 0.2694 0.052 Uiso 1 1 calc R . .
H4Y H 0.0000 0.1619 0.1711 0.052 Uiso 1 1 calc R . .
O5 O 0.18528(12) 0.14089(8) 0.23613(7) 0.0377(3) Uani 1 1 d . . .
C5A C 0.24384(16) 0.19036(11) 0.30408(10) 0.0300(3) Uani 1 1 d . . .
C6 C 0.40918(16) 0.17998(11) 0.30701(10) 0.0311(4) Uani 1 1 d . . .
C6A C 0.49250(16) 0.26348(11) 0.33716(9) 0.0267(3) Uani 1 1 d . . .
C6B C 0.62874(16) 0.25066(11) 0.37688(9) 0.0286(3) Uani 1 1 d . . .
C7 C 0.70655(16) 0.15952(11) 0.40014(10) 0.0355(4) Uani 1 1 d . . .
H7X H 0.7393 0.1247 0.3497 0.043 Uiso 1 1 calc R . .
H7Y H 0.6418 0.1173 0.4333 0.043 Uiso 1 1 calc R . .
C8 C 0.83840(18) 0.19298(13) 0.45226(10) 0.0419(4) Uani 1 1 d . . .
H8X H 0.8248 0.1758 0.5117 0.050 Uiso 1 1 calc R . .
H8Y H 0.9299 0.1629 0.4318 0.050 Uiso 1 1 calc R . .
C9 C 0.84562(18) 0.30063(13) 0.44214(10) 0.0386(4) Uani 1 1 d . . .
C9A C 0.70965(16) 0.32981(11) 0.39955(9) 0.0322(4) Uani 1 1 d . . .
C10 C 0.66267(19) 0.42174(12) 0.38160(11) 0.0392(4) Uani 1 1 d . . .
H10 H 0.7218 0.4753 0.3953 0.047 Uiso 1 1 calc R . .
C11 C 0.52873(19) 0.43389(11) 0.34348(10) 0.0359(4) Uani 1 1 d . . .
H11 H 0.4952 0.4967 0.3317 0.043 Uiso 1 1 calc R . .
C11A C 0.44079(17) 0.35586(10) 0.32161(9) 0.0276(3) Uani 1 1 d . . .
C11B C 0.29523(16) 0.37208(11) 0.27651(9) 0.0287(3) Uani 1 1 d . . .
C11C C 0.18452(16) 0.29290(11) 0.30010(9) 0.0299(4) Uani 1 1 d . . .
H11C H 0.1465 0.3087 0.3570 0.036 Uiso 1 1 calc R . .
Si12 Si 0.45905(5) 0.31300(3) 0.11207(3) 0.03347(12) Uani 1 1 d . . .
C13 C 0.39548(19) 0.19243(12) 0.08067(11) 0.0462(5) Uani 1 1 d . . .
H13X H 0.4668 0.1639 0.0423 0.069 Uiso 1 1 calc R . .
H13Y H 0.3002 0.1976 0.0528 0.069 Uiso 1 1 calc R . .
H13Z H 0.3858 0.1520 0.1303 0.069 Uiso 1 1 calc R . .
C14 C 0.64837(18) 0.30261(15) 0.15525(11) 0.0487(5) Uani 1 1 d . . .
H14X H 0.7179 0.2925 0.1095 0.073 Uiso 1 1 calc R . .
H14Y H 0.6529 0.2484 0.1939 0.073 Uiso 1 1 calc R . .
H14Z H 0.6737 0.3615 0.1851 0.073 Uiso 1 1 calc R . .
C15 C 0.4704(2) 0.38632(13) 0.01450(10) 0.0482(5) Uani 1 1 d . . .
H15X H 0.4889 0.4532 0.0292 0.072 Uiso 1 1 calc R . .
H15Y H 0.3777 0.3816 -0.0161 0.072 Uiso 1 1 calc R . .
H15Z H 0.5505 0.3625 -0.0206 0.072 Uiso 1 1 calc R . .
O16 O 0.19007(11) 0.15306(7) 0.38166(7) 0.0347(3) Uani 1 1 d . . .
C17 C 0.2027(2) 0.05126(11) 0.39033(12) 0.0481(5) Uani 1 1 d . . .
H17X H 0.1703 0.0203 0.3387 0.072 Uiso 1 1 calc R . .
H17Y H 0.1412 0.0297 0.4368 0.072 Uiso 1 1 calc R . .
H17Z H 0.3051 0.0344 0.4014 0.072 Uiso 1 1 calc R . .
O18 O 0.46831(13) 0.10476(8) 0.28887(8) 0.0467(3) Uani 1 1 d . . .
O19 O 0.94500(14) 0.35232(9) 0.46483(7) 0.0526(3) Uani 1 1 d . . .
C20 C 0.22275(19) 0.46584(12) 0.30713(11) 0.0415(4) Uani 1 1 d . . .
H20X H 0.2154 0.4649 0.3682 0.062 Uiso 1 1 calc R . .
H20Y H 0.1245 0.4715 0.2829 0.062 Uiso 1 1 calc R . .
H20Z H 0.2825 0.5204 0.2897 0.062 Uiso 1 1 calc R . .

loop_
_atom_site_aniso_label
_atom_site_aniso_U_11
_atom_site_aniso_U_22
_atom_site_aniso_U_33
_atom_site_aniso_U_23
_atom_site_aniso_U_13
_atom_site_aniso_U_12
C1 0.0297(8) 0.0318(8) 0.0296(8) 0.0038(7) -0.0002(7) 0.0010(7)
C2 0.0357(9) 0.0520(11) 0.0333(9) 0.0065(9) -0.0027(8) 0.0089(8)
C3 0.0276(9) 0.0602(12) 0.0375(9) 0.0035(9) -0.0084(7) 0.0050(8)
C3A 0.0243(8) 0.0515(10) 0.0364(9) 0.0019(8) 0.0020(7) 0.0008(7)
C4 0.0310(8) 0.0628(12) 0.0368(9) 0.0011(9) -0.0042(8) -0.0127(9)
O5 0.0357(6) 0.0420(7) 0.0353(6) -0.0094(6) -0.0023(5) -0.0066(5)
C5A 0.0289(8) 0.0319(8) 0.0293(8) -0.0040(8) 0.0002(6) -0.0069(7)
C6 0.0324(8) 0.0315(9) 0.0293(8) -0.0027(8) 0.0014(7) 0.0001(7)
C6A 0.0260(8) 0.0296(8) 0.0246(8) -0.0025(7) 0.0040(6) -0.0027(6)
C6B 0.0275(8) 0.0339(9) 0.0245(8) -0.0018(8) 0.0048(6) 0.0004(6)
C7 0.0311(8) 0.0395(9) 0.0360(9) -0.0013(8) 0.0047(7) 0.0035(7)
C8 0.0375(9) 0.0526(11) 0.0355(9) -0.0016(9) -0.0057(8) 0.0097(9)
C9 0.0327(9) 0.0574(12) 0.0258(8) -0.0056(9) 0.0020(7) -0.0029(9)
C9A 0.0308(8) 0.0418(10) 0.0241(8) -0.0003(8) -0.0001(7) -0.0045(7)
C10 0.0449(10) 0.0356(9) 0.0371(10) 0.0000(8) -0.0059(9) -0.0132(8)
C11 0.0462(10) 0.0275(8) 0.0341(9) 0.0045(7) -0.0056(8) -0.0026(8)
C11A 0.0300(8) 0.0316(8) 0.0212(7) -0.0016(7) 0.0022(6) -0.0024(7)
C11B 0.0290(8) 0.0289(8) 0.0281(8) 0.0011(7) -0.0016(7) 0.0024(6)
C11C 0.0259(8) 0.0368(9) 0.0271(8) -0.0022(7) 0.0023(6) 0.0021(7)
Si12 0.0290(2) 0.0427(3) 0.0287(2) 0.0015(2) 0.0010(2) -0.0013(2)
C13 0.0508(11) 0.0478(11) 0.0401(10) -0.0049(9) 0.0041(9) -0.0004(9)
C14 0.0315(9) 0.0766(14) 0.0380(10) 0.0024(10) 0.0037(8) 0.0022(10)
C15 0.0529(11) 0.0578(12) 0.0339(9) 0.0063(9) 0.0053(9) -0.0024(10)
O16 0.0372(6) 0.0334(6) 0.0335(6) 0.0028(5) 0.0036(5) -0.0030(5)
C17 0.0551(11) 0.0378(10) 0.0515(12) 0.0067(10) 0.0007(10) -0.0059(8)
O18 0.0367(7) 0.0369(7) 0.0665(8) -0.0195(6) -0.0026(6) 0.0056(6)
O19 0.0381(7) 0.0705(9) 0.0492(7) -0.0069(7) -0.0111(6) -0.0108(7)
C20 0.0441(10) 0.0371(9) 0.0434(11) -0.0013(9) 0.0028(9) 0.0064(8)

loop_
_atom_type_symbol
_atom_type_description
_atom_type_scat_dispersion_real
_atom_type_scat_dispersion_imag
_atom_type_scat_source
C C 0.0033 0.0016 'International Tables Vol C Tables 4.2.6.8 and 6.1.1.4'
H H 0.0000 0.0000 'International Tables Vol C Tables 4.2.6.8 and 6.1.1.4'
O O 0.0106 0.0060 'International Tables Vol C Tables 4.2.6.8 and 6.1.1.4'
Si Si 0.0817 0.0704 'International Tables Vol C Tables 4.2.6.8 and 6.1.1.4'

loop_
_geom_angle_atom_site_label_1
_geom_angle_atom_site_label_2
_geom_angle_atom_site_label_3
_geom_angle
_geom_angle_site_symmetry_1
_geom_angle_site_symmetry_3
_geom_angle_publ_flag
C2 C1 C11B 109.45(13) . . ?
C2 C1 Si12 106.06(11) . . ?
C11B C1 Si12 128.02(11) . . ?
C3 C2 C1 124.03(15) . . ?
C2 C3 C3A 125.45(15) . . ?
C3 C3A C4 111.67(14) . . ?
C3 C3A C11C 114.75(13) . . ?
C4 C3A C11C 102.57(13) . . ?
O5 C4 C3A 105.27(12) . . ?
C5A O5 C4 105.25(12) . . ?
O5 C5A O16 111.34(11) . . ?
O5 C5A C6 110.93(13) . . ?
O16 C5A C6 106.16(13) . . ?
O5 C5A C11C 107.26(13) . . ?
O16 C5A C11C 104.83(12) . . ?
C6 C5A C11C 116.20(13) . . ?
O18 C6 C6A 122.35(14) . . ?
O18 C6 C5A 121.05(14) . . ?
C6A C6 C5A 116.52(13) . . ?
C11A C6A C6B 119.74(13) . . ?
C11A C6A C6 120.04(13) . . ?
C6B C6A C6 120.10(14) . . ?
C9A C6B C6A 119.24(14) . . ?
C9A C6B C7 111.29(13) . . ?
C6A C6B C7 129.46(14) . . ?
C6B C7 C8 104.16(13) . . ?
C9 C8 C7 106.18(13) . . ?
O19 C9 C9A 126.94(17) . . ?
O19 C9 C8 126.29(16) . . ?
C9A C9 C8 106.77(14) . . ?
C6B C9A C10 121.71(14) . . ?
C6B C9A C9 110.44(14) . . ?
C10 C9A C9 127.85(15) . . ?
C11 C10 C9A 118.75(15) . . ?
C10 C11 C11A 121.54(15) . . ?
C6A C11A C11 118.94(14) . . ?
C6A C11A C11B 120.96(13) . . ?
C11 C11A C11B 120.00(14) . . ?
C11A C11B C11C 110.19(12) . . ?
C11A C11B C20 110.30(13) . . ?
C11C C11B C20 104.57(12) . . ?
C11A C11B C1 109.43(12) . . ?
C11C C11B C1 114.83(13) . . ?
C20 C11B C1 107.35(12) . . ?
C5A C11C C11B 116.77(12) . . ?
C5A C11C C3A 103.39(12) . . ?
C11B C11C C3A 115.31(12) . . ?
C13 Si12 C14 108.59(9) . . ?
C13 Si12 C15 106.86(8) . . ?
C14 Si12 C15 107.51(8) . . ?
C13 Si12 C1 114.87(8) . . ?
C14 Si12 C1 115.03(8) . . ?
C15 Si12 C1 103.29(8) . . ?
C5A O16 C17 114.68(13) . . ?

loop_
_geom_bond_atom_site_label_1
_geom_bond_atom_site_label_2
_geom_bond_distance
_geom_bond_site_symmetry_2
_geom_bond_publ_flag
C1 C2 1.500(2) . ?
C1 C11B 1.572(2) . ?
C1 Si12 1.9169(15) . ?
C2 C3 1.320(2) . ?
C3 C3A 1.497(2) . ?
C3A C4 1.538(2) . ?
C3A C11C 1.551(2) . ?
C4 O5 1.4311(19) . ?
O5 C5A 1.3964(17) . ?
C5A O16 1.4346(18) . ?
C5A C6 1.516(2) . ?
C5A C11C 1.536(2) . ?
C6 O18 1.2186(17) . ?
C6 C6A 1.476(2) . ?
C6A C11A 1.399(2) . ?
C6A C6B 1.408(2) . ?
C6B C9A 1.380(2) . ?
C6B C7 1.507(2) . ?
C7 C8 1.537(2) . ?
C8 C9 1.518(2) . ?
C9 O19 1.2157(19) . ?
C9 C9A 1.473(2) . ?
C9A C10 1.387(2) . ?
C10 C11 1.377(2) . ?
C11 C11A 1.400(2) . ?
C11A C11B 1.529(2) . ?
C11B C11C 1.547(2) . ?
C11B C20 1.550(2) . ?
Si12 C13 1.8549(18) . ?
Si12 C14 1.8660(17) . ?
Si12 C15 1.8729(17) . ?
O16 C17 1.4371(18) . ?

loop_
_cod_related_entry_id
_cod_related_entry_database
_cod_related_entry_code
1 ChemSpider 30659009
